data_7703611
loop_
_publ_author_name
'Wang, Haiying'
'Sun, Junjun'
'Ma, Yachun'
'Li, Chen'
'Li, Nan'
'Ma, Pengtao'
'Zhang, Dongdi'
'Wang, Guan'
'Wang, Jingping'
'Niu, Jingyang'

_publ_section_title
;
 Discovery of the selenotantalate building block and its lanthanide
 derivatives: design, synthesis, and RhB decolorization properties.
;
_journal_issue 13
_journal_name_full 'Dalton transactions (Cambridge, England : 2003)'
_journal_page_first 4078
_journal_page_last 4083
_journal_paper_doi 10.1039/c9dt04828f
_journal_volume 49
_journal_year 2020
_chemical_formula_moiety 'Cs K O46 Se4 Ta6 Tm, 4(O)'
_chemical_formula_sum 'Cs K O50 Se4 Ta6 Tm'
_chemical_formula_weight 2542.48
_space_group_crystal_system monoclinic
_space_group_IT_number 14
_space_group_name_Hall '-P 2ybc'
_space_group_name_H-M_alt 'P 1 21/c 1'
_atom_sites_solution_primary direct
_audit_creation_date 2018-02-09
_audit_creation_method
;
Olex2 1.2-beta
(compiled 2015.01.26 svn.r3150 for OlexSys, GUI svn.r4998)
;
_audit_update_record
;
2019-01-24 deposited with the CCDC.	2020-02-27 downloaded from the CCDC.
;
_cell_angle_alpha 90
_cell_angle_beta 114.134(3)
_cell_angle_gamma 90
_cell_formula_units_Z 4
_cell_length_a 12.268(2)
_cell_length_b 27.321(5)
_cell_length_c 13.983(2)
_cell_measurement_reflns_used 3140
_cell_measurement_temperature 296(2)
_cell_measurement_theta_max 27.59
_cell_measurement_theta_min 2.35
_cell_volume 4277.1(12)
_computing_molecular_graphics 'Olex2 (Dolomanov et al., 2009)'
_computing_publication_material 'Olex2 (Dolomanov et al., 2009)'
_computing_structure_refinement 'ShelXL (Sheldrick, 2008)'
_computing_structure_solution 'ShelXS-1997 (Sheldrick, 2008)'
_diffrn_ambient_temperature 296.15
_diffrn_measured_fraction_theta_full 0.996
_diffrn_measured_fraction_theta_max 0.996
_diffrn_measurement_device_type 'Bruker APEX-II CCD'
_diffrn_measurement_method '\f and \w scans'
_diffrn_radiation_type MoK\a
_diffrn_radiation_wavelength 0.71073
_diffrn_reflns_av_R_equivalents 0.0616
_diffrn_reflns_av_unetI/netI 0.0718
_diffrn_reflns_Laue_measured_fraction_full 0.996
_diffrn_reflns_Laue_measured_fraction_max 0.996
_diffrn_reflns_limit_h_max 14
_diffrn_reflns_limit_h_min -14
_diffrn_reflns_limit_k_max 32
_diffrn_reflns_limit_k_min -31
_diffrn_reflns_limit_l_max 16
_diffrn_reflns_limit_l_min -15
_diffrn_reflns_number 22102
_diffrn_reflns_point_group_measured_fraction_full 0.996
_diffrn_reflns_point_group_measured_fraction_max 0.996
_diffrn_reflns_theta_full 25.099
_diffrn_reflns_theta_max 25.099
_diffrn_reflns_theta_min 1.761
_diffrn_standards_number 0
_exptl_absorpt_coefficient_mu 21.810
_exptl_absorpt_correction_T_max 0.7457
_exptl_absorpt_correction_T_min 0.4781
_exptl_absorpt_correction_type multi-scan
_exptl_absorpt_process_details
;
SADABS-2016/2 (Bruker,2016/2) was used for absorption correction.
wR2(int) was 0.1239 before and 0.0558 after correction.
The Ratio of minimum to maximum transmission is 0.6411.
The \l/2 correction factor is Not present.
;
_exptl_crystal_colour colourless
_exptl_crystal_colour_primary colourless
_exptl_crystal_density_diffrn 3.949
_exptl_crystal_description block
_exptl_crystal_F_000 4468
_exptl_crystal_size_max 0.18
_exptl_crystal_size_mid 0.15
_exptl_crystal_size_min 0.13
_refine_diff_density_max 2.932
_refine_diff_density_min -4.855
_refine_diff_density_rms 0.397
_refine_ls_extinction_method none
_refine_ls_goodness_of_fit_ref 1.029
_refine_ls_hydrogen_treatment undef
_refine_ls_matrix_type full
_refine_ls_number_parameters 318
_refine_ls_number_reflns 7591
_refine_ls_number_restraints 0
_refine_ls_restrained_S_all 1.029
_refine_ls_R_factor_all 0.0697
_refine_ls_R_factor_gt 0.0465
_refine_ls_shift/su_max 0.001
_refine_ls_shift/su_mean 0.000
_refine_ls_structure_factor_coef Fsqd
_refine_ls_weighting_details 'w=1/[\s^2^(Fo^2^)+(0.0428P)^2^+92.1278P] where P=(Fo^2^+2Fc^2^)/3'
_refine_ls_weighting_scheme calc
_refine_ls_wR_factor_gt 0.1030
_refine_ls_wR_factor_ref 0.1141
_reflns_Friedel_coverage 0.000
_reflns_number_gt 5666
_reflns_number_total 7591
_reflns_threshold_expression 'I > 2\s(I)'
_cod_data_source_file c9dt04828f2.cif
_cod_data_source_block njy6_a
_cod_depositor_comments 'Adding full bibliography for 7703605--7703611.cif.'
_cod_original_cell_volume 4276.8(12)
_cod_database_code 7703611
_shelx_space_group_comment
;
The symmetry employed for this shelxl refinement is uniquely defined
by the following loop, which should always be used as a source of
symmetry information in preference to the above space-group names.
They are only intended as comments.
;
_shelx_estimated_absorpt_t_max 0.164
_shelx_estimated_absorpt_t_min 0.111
_olex2_refinement_description
;
;
_shelx_shelxl_version_number 2018/1
_olex2_submission_special_instructions 'No special instructions were received'

loop_
_space_group_symop_operation_xyz
'x, y, z'
'-x, y+1/2, -z+1/2'
'-x, -y, -z'
'x, -y-1/2, z-1/2'

loop_
_atom_site_label
_atom_site_type_symbol
_atom_site_fract_x
_atom_site_fract_y
_atom_site_fract_z
_atom_site_U_iso_or_equiv
_atom_site_adp_type
_atom_site_occupancy
_atom_site_site_symmetry_order
_atom_site_calc_flag
_atom_site_refinement_flags_posn
_atom_site_refinement_flags_adp
_atom_site_refinement_flags_occupancy
_atom_site_disorder_assembly
_atom_site_disorder_group
Ta1 Ta 0.28565(6) 0.54896(2) 0.55513(5) 0.01158(16) Uani 1 1 d . . . . .
Ta2 Ta 0.43773(6) 0.65822(2) 0.46999(5) 0.01159(16) Uani 1 1 d . . . . .
Ta3 Ta 0.17136(6) 0.60789(2) 0.32712(5) 0.01194(16) Uani 1 1 d . . . . .
Ta4 Ta 0.13584(6) 0.64088(2) 0.66356(5) 0.01195(16) Uani 1 1 d . . . . .
Ta5 Ta 0.28166(6) 0.75212(2) 0.57422(5) 0.01218(16) Uani 1 1 d . . . . .
Ta6 Ta 0.03035(6) 0.70159(3) 0.43661(5) 0.01377(17) Uani 1 1 d . . . . .
Tm1 Tm 0.68439(7) 0.64965(3) 0.98454(6) 0.01625(18) Uani 1 1 d . . . . .
Se1 Se 0.41818(15) 0.53769(6) 0.38107(13) 0.0154(4) Uani 1 1 d . . . . .
Se2 Se 0.04773(15) 0.76030(6) 0.65820(13) 0.0167(4) Uani 1 1 d . . . . .
Se3 Se 0.37765(15) 0.71184(6) 0.82767(12) 0.0140(4) Uani 1 1 d . . . . .
Se4 Se 0.49224(16) 0.62443(6) 0.71364(13) 0.0186(4) Uani 1 1 d . . . . .
Cs1 Cs -0.18181(18) 0.66364(8) 0.72045(17) 0.0749(6) Uani 1 1 d . . . . .
K1 K 0.2258(6) 0.5732(2) 0.0714(5) 0.0616(17) Uani 1 1 d . . . . .
O1 O 0.6193(11) 0.6146(4) 0.8182(9) 0.024(3) Uiso 1 1 d . . . . .
O2 O 0.3862(13) 0.8007(5) 0.5493(11) 0.040(4) Uiso 1 1 d . . . . .
O3 O -0.1410(12) 0.6934(5) 0.3384(10) 0.029(3) Uiso 1 1 d . . . . .
O4 O 0.5117(10) 0.6869(4) 0.8960(9) 0.019(3) Uiso 1 1 d . . . . .
O5 O 0.5029(10) 0.6922(4) 0.3815(9) 0.018(3) Uiso 1 1 d . . . . .
O6 O 0.5954(11) 0.6850(4) 0.4887(9) 0.024(3) Uiso 1 1 d . . . . .
O7 O -0.0818(11) 0.7376(4) 0.3139(9) 0.025(3) Uiso 1 1 d . . . . .
O8 O 0.0944(11) 0.6189(4) 0.1745(9) 0.022(3) Uiso 1 1 d . . . . .
O9 O 0.5468(10) 0.6388(4) 0.6210(9) 0.019(3) Uiso 1 1 d . . . . .
O10 O 0.1247(11) 0.6051(4) 0.7822(9) 0.021(3) Uiso 1 1 d . . . . .
O11 O 0.3152(13) 0.8221(5) 0.6027(11) 0.039(4) Uiso 1 1 d . . . . .
O12 O 0.0312(11) 0.5800(4) 0.2092(9) 0.024(3) Uiso 1 1 d . . . . .
O13 O 0.0687(11) 0.7030(4) 0.7073(9) 0.020(3) Uiso 1 1 d . . . . .
O14 O 0.0139(11) 0.5998(4) 0.6841(9) 0.022(3) Uiso 1 1 d . . . . .
O15 O 0.2952(11) 0.6597(4) 0.7824(9) 0.021(3) Uiso 1 1 d . . . . .
O16 O 0.1989(11) 0.4872(4) 0.5503(10) 0.026(3) Uiso 1 1 d . . . . .
O17 O 0.3983(10) 0.7286(4) 0.7174(8) 0.015(2) Uiso 1 1 d . . . . .
O18 O 0.3180(11) 0.4897(4) 0.6447(9) 0.022(3) Uiso 1 1 d . . . . .
O19 O 0.0870(10) 0.6575(4) 0.3615(9) 0.019(3) Uiso 1 1 d . . . . .
O20 O 0.2808(10) 0.5577(4) 0.2950(9) 0.016(3) Uiso 1 1 d . . . . .
O21 O -0.0271(10) 0.7489(4) 0.5291(8) 0.015(3) Uiso 1 1 d . . . . .
O22 O 0.2085(10) 0.5873(4) 0.6218(8) 0.015(2) Uiso 1 1 d . . . . .
O23 O 0.1861(11) 0.7762(4) 0.6659(9) 0.020(3) Uiso 1 1 d . . . . .
O24 O 0.4490(10) 0.5652(4) 0.6761(9) 0.016(3) Uiso 1 1 d . . . . .
O25 O 0.3829(10) 0.5173(4) 0.4811(8) 0.014(2) Uiso 1 1 d . . . . .
O26 O 0.3726(10) 0.7084(4) 0.5163(9) 0.019(3) Uiso 1 1 d . . . . .
O27 O 0.4941(10) 0.5905(4) 0.4265(9) 0.017(3) Uiso 1 1 d . . . . .
O28 O 0.1434(10) 0.7567(4) 0.4452(9) 0.019(3) Uiso 1 1 d . . . . .
O29 O -0.0070(10) 0.6453(4) 0.5203(9) 0.017(3) Uiso 1 1 d . . . . .
O30 O 0.1391(10) 0.5540(4) 0.4143(9) 0.017(3) Uiso 1 1 d . . . . .
O31 O 0.1791(10) 0.6899(4) 0.5746(8) 0.016(3) Uiso 1 1 d . . . . .
O32 O 0.2932(10) 0.6580(4) 0.3224(9) 0.018(3) Uiso 1 1 d . . . . .
O33 O 0.3090(9) 0.6092(4) 0.4775(8) 0.010(2) Uiso 1 1 d . . . . .
O1W O 0.5645(13) 0.6380(5) 1.0783(11) 0.036(3) Uiso 1 1 d . . . . .
O2W O 0.7039(13) 0.7260(5) 1.0799(11) 0.042(4) Uiso 1 1 d . . . . .
O3W O 0.8265(12) 0.6388(5) 1.1577(10) 0.030(3) Uiso 1 1 d . . . . .
O4W O 0.7570(13) 0.7086(5) 0.9066(11) 0.041(4) Uiso 1 1 d . . . . .
O5W O -0.0455(13) 0.4989(5) 0.3461(11) 0.038(4) Uiso 1 1 d . . . . .
O6W O 0.6286(14) 0.7672(5) 0.7504(12) 0.045(4) Uiso 1 1 d . . . . .
O7W O -0.2186(16) 0.6137(6) 0.4956(14) 0.062(5) Uiso 1 1 d . . . . .
O8W O 0.0471(15) 0.6455(6) 0.9232(13) 0.056(5) Uiso 1 1 d . . . . .
O9W O 0.8598(14) 0.6158(6) 0.9763(12) 0.047(4) Uiso 1 1 d . . . . .
O10W O 0.6741(13) 0.5661(5) 1.0072(11) 0.042(4) Uiso 1 1 d . . . . .
O11W O 0.5823(14) 0.4980(6) 0.8442(12) 0.050(4) Uiso 1 1 d . . . . .
O12W O 0.3639(14) 0.5814(6) -0.0556(12) 0.050(4) Uiso 1 1 d . . . . .
O13W O 0.0935(19) 0.5166(7) -0.1039(16) 0.080(6) Uiso 1 1 d . . . . .
O14W O 0.3556(16) 0.4920(7) 0.8536(14) 0.065(5) Uiso 1 1 d . . . . .
O15W O 0.594(2) 0.6114(9) 1.2724(19) 0.103(8) Uiso 1 1 d . . . . .
O16W O 0.267(3) 0.4410(12) 0.329(2) 0.157(12) Uiso 1 1 d . . . . .
O17W O 0.140(2) 0.4711(10) 0.127(2) 0.119(9) Uiso 1 1 d . . . . .

loop_
_atom_site_aniso_label
_atom_site_aniso_U_11
_atom_site_aniso_U_22
_atom_site_aniso_U_33
_atom_site_aniso_U_23
_atom_site_aniso_U_13
_atom_site_aniso_U_12
Ta1 0.0130(4) 0.0099(3) 0.0107(3) 0.0011(3) 0.0037(3) 0.0010(3)
Ta2 0.0110(4) 0.0126(3) 0.0113(3) 0.0018(3) 0.0047(3) 0.0008(3)
Ta3 0.0116(3) 0.0128(3) 0.0086(3) 0.0000(3) 0.0012(3) 0.0030(3)
Ta4 0.0116(4) 0.0126(3) 0.0121(3) 0.0004(3) 0.0054(3) -0.0001(3)
Ta5 0.0130(4) 0.0109(3) 0.0125(3) -0.0001(3) 0.0050(3) -0.0011(3)
Ta6 0.0122(4) 0.0155(4) 0.0114(3) 0.0007(3) 0.0026(3) 0.0049(3)
Tm1 0.0138(4) 0.0191(4) 0.0121(4) 0.0004(3) 0.0014(3) 0.0010(3)
Se1 0.0179(9) 0.0147(9) 0.0135(8) 0.0005(7) 0.0064(7) 0.0076(7)
Se2 0.0152(9) 0.0175(9) 0.0188(9) -0.0035(8) 0.0085(7) 0.0033(7)
Se3 0.0121(8) 0.0167(9) 0.0113(8) -0.0015(7) 0.0030(7) 0.0014(7)
Se4 0.0172(9) 0.0208(9) 0.0158(9) 0.0001(8) 0.0047(7) 0.0023(8)
Cs1 0.0570(12) 0.0820(13) 0.0886(14) -0.0166(12) 0.0330(11) -0.0063(11)
K1 0.062(4) 0.067(4) 0.059(4) 0.005(3) 0.028(3) 0.033(3)

loop_
_atom_type_symbol
_atom_type_description
_atom_type_scat_dispersion_real
_atom_type_scat_dispersion_imag
_atom_type_scat_source
Cs Cs -0.3680 2.1192 'International Tables Vol C Tables 4.2.6.8 and 6.1.1.4'
K K 0.2009 0.2494 'International Tables Vol C Tables 4.2.6.8 and 6.1.1.4'
O O 0.0106 0.0060 'International Tables Vol C Tables 4.2.6.8 and 6.1.1.4'
Se Se -0.0929 2.2259 'International Tables Vol C Tables 4.2.6.8 and 6.1.1.4'
Ta Ta -0.7052 6.5227 'International Tables Vol C Tables 4.2.6.8 and 6.1.1.4'
Tm Tm -0.3139 5.2483 'International Tables Vol C Tables 4.2.6.8 and 6.1.1.4'

loop_
_geom_angle_atom_site_label_1
_geom_angle_atom_site_label_2
_geom_angle_atom_site_label_3
_geom_angle
_geom_angle_site_symmetry_1
_geom_angle_site_symmetry_3
_geom_angle_publ_flag
O16 Ta1 Ta3 111.7(4) . . ?
O16 Ta1 O18 45.0(5) . . ?
O16 Ta1 O24 122.4(5) . . ?
O16 Ta1 O25 92.2(5) . . ?
O16 Ta1 O30 77.2(5) . . ?
O16 Ta1 O33 148.6(5) . . ?
O18 Ta1 Ta3 153.7(3) . . ?
O18 Ta1 O24 77.4(5) . . ?
O18 Ta1 O25 88.1(4) . . ?
O18 Ta1 O30 122.0(5) . . ?
O18 Ta1 O33 162.0(5) . . ?
O22 Ta1 Ta3 96.0(3) . . ?
O22 Ta1 O16 96.8(5) . . ?
O22 Ta1 O18 98.8(5) . . ?
O22 Ta1 O24 89.5(5) . . ?
O22 Ta1 O25 171.0(5) . . ?
O22 Ta1 O30 91.0(5) . . ?
O22 Ta1 O33 91.3(4) . . ?
O24 Ta1 Ta3 124.5(3) . . ?
O25 Ta1 Ta3 80.0(3) . . ?
O25 Ta1 O24 86.2(4) . . ?
O30 Ta1 Ta3 35.9(3) . . ?
O30 Ta1 O24 160.2(4) . . ?
O30 Ta1 O25 90.4(4) . . ?
O33 Ta1 Ta3 37.0(3) . . ?
O33 Ta1 O24 87.9(4) . . ?
O33 Ta1 O25 80.6(4) . . ?
O33 Ta1 O30 72.4(4) . . ?
Ta3 Ta2 Cs1 156.33(4) . 1_655 ?
O5 Ta2 Ta3 111.6(3) . . ?
O5 Ta2 Cs1 85.2(3) . 1_655 ?
O5 Ta2 O6 44.0(5) . . ?
O5 Ta2 O9 120.6(5) . . ?
O5 Ta2 O27 88.2(4) . . ?
O5 Ta2 O32 77.3(5) . . ?
O5 Ta2 O33 147.2(4) . . ?
O6 Ta2 Ta3 153.0(3) . . ?
O6 Ta2 Cs1 41.3(3) . 1_655 ?
O6 Ta2 O9 76.7(5) . . ?
O6 Ta2 O27 86.9(5) . . ?
O6 Ta2 O32 121.1(5) . . ?
O6 Ta2 O33 159.9(5) . . ?
O9 Ta2 Ta3 125.0(3) . . ?
O9 Ta2 Cs1 35.4(3) . 1_655 ?
O9 Ta2 O27 85.4(4) . . ?
O9 Ta2 O32 160.5(4) . . ?
O9 Ta2 O33 88.3(4) . . ?
O26 Ta2 Ta3 93.3(4) . . ?
O26 Ta2 Cs1 99.3(4) . 1_655 ?
O26 Ta2 O5 102.6(5) . . ?
O26 Ta2 O6 102.7(5) . . ?
O26 Ta2 O9 91.4(5) . . ?
O26 Ta2 O27 168.9(5) . . ?
O26 Ta2 O32 92.0(5) . . ?
O26 Ta2 O33 90.8(5) . . ?
O27 Ta2 Ta3 80.0(3) . . ?
O27 Ta2 Cs1 84.2(3) . 1_655 ?
O32 Ta2 Ta3 35.6(3) . . ?
O32 Ta2 Cs1 160.8(3) . 1_655 ?
O32 Ta2 O27 87.7(4) . . ?
O32 Ta2 O33 72.5(4) . . ?
O33 Ta2 Ta3 36.9(3) . . ?
O33 Ta2 Cs1 122.4(3) . 1_655 ?
O33 Ta2 O27 78.5(4) . . ?
Ta1 Ta3 Ta2 72.60(2) . . ?
Ta1 Ta3 K1 125.57(8) . . ?
Ta2 Ta3 K1 98.69(10) . . ?
O8 Ta3 Ta1 159.8(3) . . ?
O8 Ta3 Ta2 120.1(3) . . ?
O8 Ta3 K1 41.5(4) . . ?
O8 Ta3 O12 44.7(5) . . ?
O8 Ta3 O20 86.1(5) . . ?
O8 Ta3 O30 129.0(5) . . ?
O8 Ta3 O32 84.0(5) . . ?
O8 Ta3 O33 156.7(4) . . ?
O12 Ta3 Ta1 119.6(3) . . ?
O12 Ta3 Ta2 162.9(3) . . ?
O12 Ta3 K1 64.7(4) . . ?
O12 Ta3 O20 89.1(5) . . ?
O12 Ta3 O30 84.6(5) . . ?
O12 Ta3 O32 128.7(5) . . ?
O12 Ta3 O33 155.7(4) . . ?
O19 Ta3 Ta1 99.4(3) . . ?
O19 Ta3 Ta2 93.2(4) . . ?
O19 Ta3 K1 135.0(4) . . ?
O19 Ta3 O8 95.6(5) . . ?
O19 Ta3 O12 96.2(5) . . ?
O19 Ta3 O20 173.9(5) . . ?
O19 Ta3 O30 96.0(5) . . ?
O19 Ta3 O32 90.6(5) . . ?
O19 Ta3 O33 91.9(4) . . ?
O20 Ta3 Ta1 80.4(3) . . ?
O20 Ta3 Ta2 80.9(3) . . ?
O20 Ta3 K1 45.4(3) . . ?
O30 Ta3 Ta1 36.0(3) . . ?
O30 Ta3 Ta2 108.6(3) . . ?
O30 Ta3 K1 120.2(3) . . ?
O30 Ta3 O20 87.4(4) . . ?
O30 Ta3 O33 71.8(4) . . ?
O32 Ta3 Ta1 109.1(3) . . ?
O32 Ta3 Ta2 36.7(3) . . ?
O32 Ta3 K1 74.9(3) . . ?
O32 Ta3 O20 83.7(4) . . ?
O32 Ta3 O30 145.1(5) . . ?
O32 Ta3 O33 73.8(4) . . ?
O33 Ta3 Ta1 36.3(3) . . ?
O33 Ta3 Ta2 37.2(3) . . ?
O33 Ta3 K1 122.7(3) . . ?
O33 Ta3 O20 84.4(4) . . ?
Ta6 Ta4 Cs1 94.31(4) . . ?
O10 Ta4 Ta6 155.6(3) . . ?
O10 Ta4 Cs1 62.7(3) . . ?
O10 Ta4 O13 89.2(5) . . ?
O10 Ta4 O14 44.2(5) . . ?
O10 Ta4 O15 79.3(5) . . ?
O10 Ta4 O29 121.5(5) . . ?
O10 Ta4 O31 163.8(5) . . ?
O13 Ta4 Ta6 80.1(3) . . ?
O13 Ta4 Cs1 48.3(3) . . ?
O14 Ta4 Ta6 113.4(3) . . ?
O14 Ta4 Cs1 42.7(3) . . ?
O14 Ta4 O13 90.3(5) . . ?
O14 Ta4 O15 123.4(5) . . ?
O14 Ta4 O29 77.4(5) . . ?
O14 Ta4 O31 149.3(5) . . ?
O15 Ta4 Ta6 121.2(3) . . ?
O15 Ta4 Cs1 116.6(3) . . ?
O15 Ta4 O13 85.4(5) . . ?
O15 Ta4 O29 158.0(5) . . ?
O22 Ta4 Ta6 97.9(3) . . ?
O22 Ta4 Cs1 136.8(3) . . ?
O22 Ta4 O10 94.4(5) . . ?
O22 Ta4 O13 174.8(5) . . ?
O22 Ta4 O14 94.8(5) . . ?
O22 Ta4 O15 91.7(5) . . ?
O22 Ta4 O29 93.7(4) . . ?
O22 Ta4 O31 92.6(4) . . ?
O29 Ta4 Ta6 36.9(3) . . ?
O29 Ta4 Cs1 72.4(3) . . ?
O29 Ta4 O13 87.5(4) . . ?
O31 Ta4 Ta6 35.9(3) . . ?
O31 Ta4 Cs1 119.7(3) . . ?
O31 Ta4 O13 83.0(4) . . ?
O31 Ta4 O15 86.0(5) . . ?
O31 Ta4 O29 72.4(4) . . ?
O2 Ta5 Ta6 136.0(4) . . ?
O2 Ta5 O17 98.1(5) . . ?
O2 Ta5 O23 116.7(5) . . ?
O2 Ta5 O26 79.7(5) . . ?
O2 Ta5 O31 166.1(5) . . ?
O11 Ta5 Ta6 127.7(4) . . ?
O11 Ta5 O2 44.2(6) . . ?
O11 Ta5 O17 96.0(5) . . ?
O11 Ta5 O23 72.7(5) . . ?
O11 Ta5 O26 123.6(5) . . ?
O11 Ta5 O31 149.1(5) . . ?
O17 Ta5 Ta6 124.9(3) . . ?
O17 Ta5 O23 81.2(4) . . ?
O17 Ta5 O31 85.6(4) . . ?
O23 Ta5 Ta6 82.3(3) . . ?
O26 Ta5 Ta6 93.3(3) . . ?
O26 Ta5 O17 85.8(4) . . ?
O26 Ta5 O23 160.3(4) . . ?
O26 Ta5 O31 87.3(4) . . ?
O28 Ta5 Ta6 36.5(3) . . ?
O28 Ta5 O2 100.3(5) . . ?
O28 Ta5 O11 99.1(5) . . ?
O28 Ta5 O17 161.4(5) . . ?
O28 Ta5 O23 93.0(5) . . ?
O28 Ta5 O26 94.8(5) . . ?
O28 Ta5 O31 75.9(5) . . ?
O31 Ta5 Ta6 39.5(3) . . ?
O31 Ta5 O23 77.1(4) . . ?
Ta5 Ta6 Ta4 74.88(2) . . ?
O3 Ta6 Ta4 119.2(4) . . ?
O3 Ta6 Ta5 160.8(4) . . ?
O3 Ta6 O21 88.2(5) . . ?
O3 Ta6 O28 129.0(5) . . ?
O3 Ta6 O29 83.8(5) . . ?
O3 Ta6 O31 154.5(5) . . ?
O7 Ta6 Ta4 159.8(3) . . ?
O7 Ta6 Ta5 117.8(4) . . ?
O7 Ta6 O3 45.0(5) . . ?
O7 Ta6 O21 86.5(5) . . ?
O7 Ta6 O28 84.1(5) . . ?
O7 Ta6 O29 128.3(5) . . ?
O7 Ta6 O31 157.9(5) . . ?
O19 Ta6 Ta4 97.1(3) . . ?
O19 Ta6 Ta5 97.2(4) . . ?
O19 Ta6 O3 93.9(5) . . ?
O19 Ta6 O7 96.7(5) . . ?
O19 Ta6 O21 176.7(5) . . ?
O19 Ta6 O28 96.2(5) . . ?
O19 Ta6 O29 93.2(5) . . ?
O19 Ta6 O31 92.0(5) . . ?
O21 Ta6 Ta4 79.7(3) . . ?
O21 Ta6 Ta5 81.4(3) . . ?
O28 Ta6 Ta4 109.0(3) . . ?
O28 Ta6 Ta5 34.2(3) . . ?
O28 Ta6 O21 84.3(4) . . ?
O28 Ta6 O29 144.8(5) . . ?
O28 Ta6 O31 74.8(4) . . ?
O29 Ta6 Ta4 36.1(3) . . ?
O29 Ta6 Ta5 110.9(3) . . ?
O29 Ta6 O21 84.5(4) . . ?
O31 Ta6 Ta4 35.4(3) . . ?
O31 Ta6 Ta5 40.6(3) . . ?
O31 Ta6 O21 85.0(4) . . ?
O31 Ta6 O29 71.1(4) . . ?
O1 Tm1 Cs1 47.7(3) . 1_655 ?
O1 Tm1 O1W 117.5(5) . . ?
O1 Tm1 O2W 144.5(5) . . ?
O1 Tm1 O3W 141.4(4) . . ?
O1 Tm1 O9W 75.0(5) . . ?
O4 Tm1 Cs1 95.0(3) . 1_655 ?
O4 Tm1 O1 76.8(4) . . ?
O4 Tm1 O1W 72.6(4) . . ?
O4 Tm1 O2W 76.7(5) . . ?
O4 Tm1 O3W 140.3(4) . . ?
O4 Tm1 O4W 83.2(5) . . ?
O4 Tm1 O9W 145.6(5) . . ?
O4 Tm1 O10W 115.9(5) . . ?
O1W Tm1 Cs1 163.7(3) . 1_655 ?
O1W Tm1 O2W 75.8(5) . . ?
O1W Tm1 O9W 138.9(5) . . ?
O2W Tm1 Cs1 112.3(3) . 1_655 ?
O3W Tm1 Cs1 118.4(3) . 1_655 ?
O3W Tm1 O1W 77.2(5) . . ?
O3W Tm1 O2W 71.3(5) . . ?
O3W Tm1 O9W 72.4(5) . . ?
O4W Tm1 Cs1 40.3(4) . 1_655 ?
O4W Tm1 O1 81.8(5) . . ?
O4W Tm1 O1W 143.4(5) . . ?
O4W Tm1 O2W 72.1(5) . . ?
O4W Tm1 O3W 107.8(5) . . ?
O4W Tm1 O9W 73.7(5) . . ?
O9W Tm1 Cs1 51.2(4) . 1_655 ?
O9W Tm1 O2W 118.0(5) . . ?
O10W Tm1 Cs1 104.3(4) . 1_655 ?
O10W Tm1 O1 73.5(5) . . ?
O10W Tm1 O1W 73.1(5) . . ?
O10W Tm1 O2W 140.2(5) . . ?
O10W Tm1 O3W 78.1(5) . . ?
O10W Tm1 O4W 143.4(5) . . ?
O10W Tm1 O9W 74.0(5) . . ?
O20 Se1 O25 100.0(5) . . ?
O27 Se1 O20 103.0(5) . . ?
O27 Se1 O25 104.8(5) . . ?
O13 Se2 Cs1 48.4(4) . . ?
O13 Se2 O23 103.2(6) . . ?
O21 Se2 Cs1 89.3(4) . . ?
O21 Se2 O13 100.9(5) . . ?
O21 Se2 O23 101.9(5) . . ?
O23 Se2 Cs1 151.3(4) . . ?
O4 Se3 O15 99.6(6) . . ?
O4 Se3 O17 98.6(5) . . ?
O15 Se3 O17 99.8(5) . . ?
O1 Se4 Cs1 57.9(4) . 1_655 ?
O1 Se4 O9 100.6(6) . . ?
O1 Se4 O24 100.2(6) . . ?
O9 Se4 Cs1 44.4(4) . 1_655 ?
O24 Se4 Cs1 115.4(4) . 1_655 ?
O24 Se4 O9 98.7(5) . . ?
O1 Cs1 O2W 111.0(3) 1_455 4_475 ?
O1 Cs1 O9W 47.3(3) 1_455 1_455 ?
O6 Cs1 O1 91.2(3) 1_455 1_455 ?
O6 Cs1 O13 107.4(3) 1_455 . ?
O6 Cs1 O2W 48.1(3) 1_455 4_475 ?
O6 Cs1 O9W 138.5(3) 1_455 1_455 ?
O7 Cs1 O1 113.3(3) 4_576 1_455 ?
O7 Cs1 O6 106.9(3) 4_576 1_455 ?
O7 Cs1 O9 123.9(3) 4_576 1_455 ?
O7 Cs1 O13 61.1(3) 4_576 . ?
O7 Cs1 O14 111.0(3) 4_576 . ?
O7 Cs1 O2W 58.8(3) 4_576 4_475 ?
O7 Cs1 O4W 60.1(3) 4_576 1_455 ?
O7 Cs1 O7W 131.0(4) 4_576 . ?
O7 Cs1 O8W 72.1(4) 4_576 . ?
O7 Cs1 O9W 91.5(3) 4_576 1_455 ?
O9 Cs1 O1 45.9(3) 1_455 1_455 ?
O9 Cs1 O6 45.6(3) 1_455 1_455 ?
O9 Cs1 O13 152.6(3) 1_455 . ?
O9 Cs1 O14 123.4(3) 1_455 . ?
O9 Cs1 O2W 80.2(3) 1_455 4_475 ?
O9 Cs1 O4W 83.3(3) 1_455 1_455 ?
O9 Cs1 O7W 77.2(4) 1_455 . ?
O9 Cs1 O9W 93.2(3) 1_455 1_455 ?
O13 Cs1 O1 161.4(3) . 1_455 ?
O13 Cs1 O2W 82.0(3) . 4_475 ?
O13 Cs1 O9W 114.1(3) . 1_455 ?
O14 Cs1 O1 123.0(3) . 1_455 ?
O14 Cs1 O6 108.3(3) . 1_455 ?
O14 Cs1 O13 52.6(3) . . ?
O14 Cs1 O2W 122.0(3) . 4_475 ?
O14 Cs1 O4W 141.1(4) . 1_455 ?
O14 Cs1 O7W 55.6(4) . . ?
O14 Cs1 O9W 98.5(3) . 1_455 ?
O2W Cs1 O9W 135.4(3) 4_475 1_455 ?
O4W Cs1 O1 53.4(3) 1_455 1_455 ?
O4W Cs1 O6 110.4(3) 1_455 1_455 ?
O4W Cs1 O13 116.5(3) 1_455 . ?
O4W Cs1 O2W 87.4(3) 1_455 4_475 ?
O4W Cs1 O7W 160.5(4) 1_455 . ?
O4W Cs1 O9W 48.0(4) 1_455 1_455 ?
O7W Cs1 O1 111.6(4) . 1_455 ?
O7W Cs1 O6 53.4(4) . 1_455 ?
O7W Cs1 O13 81.4(4) . . ?
O7W Cs1 O2W 87.4(4) . 4_475 ?
O7W Cs1 O9W 134.4(4) . 1_455 ?
O8W Cs1 O1 95.5(4) . 1_455 ?
O8W Cs1 O6 173.0(4) . 1_455 ?
O8W Cs1 O9 140.8(4) . 1_455 ?
O8W Cs1 O13 65.9(4) . . ?
O8W Cs1 O14 66.3(4) . . ?
O8W Cs1 O2W 130.1(4) . 4_475 ?
O8W Cs1 O4W 75.3(4) . 1_455 ?
O8W Cs1 O7W 121.7(4) . . ?
O8W Cs1 O9W 48.4(4) . 1_455 ?
O16W Cs1 O1 59.9(6) 3_566 1_455 ?
O16W Cs1 O6 82.7(7) 3_566 1_455 ?
O16W Cs1 O7 168.9(6) 3_566 4_576 ?
O16W Cs1 O9 59.0(7) 3_566 1_455 ?
O16W Cs1 O13 122.2(6) 3_566 . ?
O16W Cs1 O14 70.0(6) 3_566 . ?
O16W Cs1 O2W 130.8(7) 3_566 4_475 ?
O16W Cs1 O4W 111.7(6) 3_566 1_455 ?
O16W Cs1 O7W 59.3(7) 3_566 . ?
O16W Cs1 O8W 99.0(7) 3_566 . ?
O16W Cs1 O9W 77.4(6) 3_566 1_455 ?
O8 K1 Ta3 27.3(2) . . ?
O8 K1 O11 76.2(4) . 4_575 ?
O8 K1 O20 57.2(3) . . ?
O8 K1 O8W 70.3(4) . 1_554 ?
O8 K1 O11W 128.3(4) . 3_666 ?
O8 K1 O12W 149.6(5) . . ?
O8 K1 O17W 87.0(6) . . ?
O11 K1 Ta3 80.3(3) 4_575 . ?
O11 K1 O8W 66.7(4) 4_575 1_554 ?
O11 K1 O17W 158.0(6) 4_575 . ?
O20 K1 Ta3 30.4(2) . . ?
O20 K1 O11 94.1(4) . 4_575 ?
O20 K1 O8W 127.1(4) . 1_554 ?
O20 K1 O17W 64.7(5) . . ?
O8W K1 Ta3 96.8(3) 1_554 . ?
O8W K1 O17W 120.9(6) 1_554 . ?
O11W K1 Ta3 101.5(3) 3_666 . ?
O11W K1 O11 112.8(5) 3_666 4_575 ?
O11W K1 O20 71.2(4) 3_666 . ?
O11W K1 O8W 161.4(5) 3_666 1_554 ?
O11W K1 O12W 73.9(5) 3_666 . ?
O11W K1 O17W 67.0(6) 3_666 . ?
O12W K1 Ta3 150.9(4) . . ?
O12W K1 O11 75.5(4) . 4_575 ?
O12W K1 O20 135.9(4) . . ?
O12W K1 O8W 88.4(5) . 1_554 ?
O12W K1 O17W 123.1(6) . . ?
O13W K1 Ta3 131.7(5) . . ?
O13W K1 O8 116.1(5) . . ?
O13W K1 O11 134.1(5) . 4_575 ?
O13W K1 O20 130.6(5) . . ?
O13W K1 O8W 76.3(5) . 1_554 ?
O13W K1 O11W 94.0(5) . 3_666 ?
O13W K1 O12W 77.4(5) . . ?
O13W K1 O17W 66.2(6) . . ?
O17W K1 Ta3 78.4(5) . . ?
Tm1 O1 Cs1 102.9(4) . 1_655 ?
Se4 O1 Tm1 128.7(6) . . ?
Se4 O1 Cs1 98.4(5) . 1_655 ?
O11 O2 Ta5 67.6(8) . . ?
O7 O3 Ta6 66.4(7) . . ?
Se3 O4 Tm1 176.7(7) . . ?
O6 O5 Ta2 68.8(6) . . ?
Ta2 O6 Cs1 115.6(5) . 1_655 ?
O5 O6 Ta2 67.2(7) . . ?
O5 O6 Cs1 174.8(8) . 1_655 ?
Ta6 O7 Cs1 146.7(6) . 4_575 ?
O3 O7 Ta6 68.5(7) . . ?
O3 O7 Cs1 131.2(8) . 4_575 ?
Ta3 O8 K1 111.2(5) . . ?
O12 O8 Ta3 68.0(6) . . ?
O12 O8 K1 109.1(7) . . ?
Ta2 O9 Cs1 122.1(5) . 1_655 ?
Se4 O9 Ta2 122.7(6) . . ?
Se4 O9 Cs1 112.7(5) . 1_655 ?
O14 O10 Ta4 68.0(6) . . ?
Ta5 O11 K1 149.0(7) . 4_576 ?
O2 O11 Ta5 68.2(8) . . ?
O2 O11 K1 123.7(9) . 4_576 ?
O8 O12 Ta3 67.2(7) . . ?
Ta4 O13 Cs1 103.8(4) . . ?
Se2 O13 Ta4 130.5(6) . . ?
Se2 O13 Cs1 109.4(5) . . ?
Ta4 O14 Cs1 112.2(5) . . ?
O10 O14 Ta4 67.7(6) . . ?
O10 O14 Cs1 105.4(7) . . ?
Se3 O15 Ta4 137.1(7) . . ?
O18 O16 Ta1 67.6(7) . . ?
Se3 O17 Ta5 131.6(6) . . ?
O16 O18 Ta1 67.4(6) . . ?
Ta3 O19 Ta6 163.3(7) . . ?
Ta3 O20 K1 104.2(4) . . ?
Se1 O20 Ta3 126.3(6) . . ?
Se1 O20 K1 121.6(5) . . ?
Se2 O21 Ta6 126.0(6) . . ?
Ta1 O22 Ta4 163.2(6) . . ?
Se2 O23 Ta5 130.5(6) . . ?
Se4 O24 Ta1 121.7(6) . . ?
Se1 O25 Ta1 131.5(6) . . ?
Ta2 O26 Ta5 167.8(7) . . ?
Se1 O27 Ta2 130.4(6) . . ?
Ta5 O28 Ta6 109.3(5) . . ?
Ta4 O29 Ta6 107.1(5) . . ?
Ta3 O30 Ta1 108.2(5) . . ?
Ta4 O31 Ta5 146.3(6) . . ?
Ta4 O31 Ta6 108.7(5) . . ?
Ta6 O31 Ta5 99.9(5) . . ?
Ta3 O32 Ta2 107.7(5) . . ?
Ta1 O33 Ta2 143.7(5) . . ?
Ta1 O33 Ta3 106.7(5) . . ?
Ta3 O33 Ta2 105.9(4) . . ?
Tm1 O2W Cs1 163.1(6) . 4_676 ?
Tm1 O4W Cs1 112.1(5) . 1_655 ?
K1 O8W Cs1 148.7(6) 1_556 . ?
Tm1 O9W Cs1 98.1(5) . 1_655 ?

loop_
_geom_bond_atom_site_label_1
_geom_bond_atom_site_label_2
_geom_bond_distance
_geom_bond_site_symmetry_2
_geom_bond_publ_flag
Ta1 Ta3 3.3267(10) . ?
Ta1 O16 1.982(12) . ?
Ta1 O18 1.985(12) . ?
Ta1 O22 1.894(11) . ?
Ta1 O24 2.074(11) . ?
Ta1 O25 2.063(11) . ?
Ta1 O30 2.058(11) . ?
Ta1 O33 2.054(10) . ?
Ta2 Ta3 3.3499(10) . ?
Ta2 Cs1 4.550(2) 1_655 ?
Ta2 O5 1.960(11) . ?
Ta2 O6 1.983(12) . ?
Ta2 O9 2.054(12) . ?
Ta2 O26 1.833(11) . ?
Ta2 O27 2.149(11) . ?
Ta2 O32 2.101(12) . ?
Ta2 O33 2.106(10) . ?
Ta3 K1 4.009(6) . ?
Ta3 O8 1.972(12) . ?
Ta3 O12 1.984(12) . ?
Ta3 O19 1.883(11) . ?
Ta3 O20 2.092(11) . ?
Ta3 O30 2.050(11) . ?
Ta3 O32 2.048(11) . ?
Ta3 O33 2.091(10) . ?
Ta4 Ta6 3.3373(10) . ?
Ta4 Cs1 4.329(2) . ?
Ta4 O10 1.978(11) . ?
Ta4 O13 2.083(11) . ?
Ta4 O14 1.982(12) . ?
Ta4 O15 2.047(12) . ?
Ta4 O22 1.924(11) . ?
Ta4 O29 2.055(11) . ?
Ta4 O31 2.039(11) . ?
Ta5 Ta6 3.2034(11) . ?
Ta5 O2 1.972(14) . ?
Ta5 O11 1.963(14) . ?
Ta5 O17 2.031(11) . ?
Ta5 O23 2.163(11) . ?
Ta5 O26 2.016(11) . ?
Ta5 O28 1.910(12) . ?
Ta5 O31 2.117(11) . ?
Ta6 O3 1.999(13) . ?
Ta6 O7 1.969(12) . ?
Ta6 O19 1.906(11) . ?
Ta6 O21 2.141(11) . ?
Ta6 O28 2.017(12) . ?
Ta6 O29 2.094(11) . ?
Ta6 O31 2.068(11) . ?
Tm1 Cs1 4.630(2) 1_655 ?
Tm1 O1 2.333(12) . ?
Tm1 O4 2.217(12) . ?
Tm1 O1W 2.358(14) . ?
Tm1 O2W 2.434(15) . ?
Tm1 O3W 2.353(13) . ?
Tm1 O4W 2.316(14) . ?
Tm1 O9W 2.388(16) . ?
Tm1 O10W 2.316(15) . ?
Se1 O20 1.711(11) . ?
Se1 O25 1.718(11) . ?
Se1 O27 1.693(11) . ?
Se2 Cs1 4.203(3) . ?
Se2 O13 1.687(12) . ?
Se2 O21 1.687(11) . ?
Se2 O23 1.713(12) . ?
Se3 O4 1.672(12) . ?
Se3 O15 1.712(12) . ?
Se3 O17 1.723(11) . ?
Se4 Cs1 4.103(3) 1_655 ?
Se4 O1 1.666(13) . ?
Se4 O9 1.728(11) . ?
Se4 O24 1.717(11) . ?
Cs1 O1 3.513(12) 1_455 ?
Cs1 O6 3.328(12) 1_455 ?
Cs1 O7 3.030(12) 4_576 ?
Cs1 O9 3.114(12) 1_455 ?
Cs1 O13 3.331(12) . ?
Cs1 O14 3.172(12) . ?
Cs1 O2W 3.559(15) 4_475 ?
Cs1 O4W 3.232(14) 1_455 ?
Cs1 O7W 3.286(18) . ?
Cs1 O8W 3.108(17) . ?
Cs1 O9W 3.643(15) 1_455 ?
Cs1 O16W 3.03(3) 3_566 ?
K1 O8 2.851(13) . ?
K1 O11 3.029(16) 4_575 ?
K1 O20 2.947(12) . ?
K1 O8W 3.047(18) 1_554 ?
K1 O11W 2.907(17) 3_666 ?
K1 O12W 2.922(17) . ?
K1 O13W 2.79(2) . ?
K1 O17W 3.19(3) . ?
O2 O11 1.480(19) . ?
O3 O7 1.519(17) . ?
O5 O6 1.476(16) . ?
O8 O12 1.506(16) . ?
O10 O14 1.491(16) . ?
O16 O18 1.518(17) . ?
